data_4502946
loop_
_publ_author_name
'Lamann-Glees, Alexandra'
'Ruschewitz, Uwe'

_publ_section_title
;
 Effect of Counteranions in Self-Assembled Silver(I)-Coordination Polymers
 of 4-Aminobenzonitrile
;
_journal_issue 2
_journal_name_full 'Crystal Growth &amp; Design'
_journal_page_first 854
_journal_paper_doi 10.1021/cg201244y
_journal_volume 12
_journal_year 2012
_chemical_formula_moiety 'C14 H12 N4 Ag1, P1 F6'
_chemical_formula_sum 'C14 H12 Ag F6 N4 P'
_chemical_formula_weight 489.12
_chemical_melting_point ?
_chemical_name_common ' Bis(para-aminobenzonitrile)silver(I)-hexafluorophosphate'
_chemical_name_systematic
;
  Bis(para-aminobenzonitrile)silver(I)-hexafluorophospahte
;
_space_group_IT_number 14
_symmetry_cell_setting monoclinic
_symmetry_space_group_name_Hall '-P 2yn'
_symmetry_space_group_name_H-M 'P 1 21/n 1'
_atom_sites_solution_hydrogens geom
_atom_sites_solution_primary direct
_atom_sites_solution_secondary difmap
_audit_creation_method SHELXL-97
_cell_angle_alpha 90.00
_cell_angle_beta 91.067(11)
_cell_angle_gamma 90.00
_cell_formula_units_Z 4
_cell_length_a 9.5750(9)
_cell_length_b 10.1130(15)
_cell_length_c 18.4699(15)
_cell_measurement_reflns_used 1668
_cell_measurement_temperature 293(2)
_cell_measurement_theta_max 28.2
_cell_measurement_theta_min 1.9
_cell_volume 1788.2(3)
_computing_cell_refinement
;
IPDS program system (Stoe IPDS V2.87, 1996/97)
;
_computing_data_collection
;
IPDS program system (Stoe IPDS V2.87, 1996/97)
;
_computing_data_reduction
;
IPDS program system (Stoe IPDS V2.87, 1996/97)
;
_computing_molecular_graphics 'DIAMOND (Brandenburg, 2001)'
_computing_publication_material 'pubCIF (Westrip, 2009)'
_computing_structure_refinement 'SHELXL-97 (Sheldrick, 1997)'
_computing_structure_solution 'SIR92 (Altomare, 1993)'
_diffrn_ambient_temperature 293(2)
_diffrn_measured_fraction_theta_full 0.950
_diffrn_measured_fraction_theta_max 0.950
_diffrn_measurement_device_type 'Stoe IPDS I'
_diffrn_measurement_method '\f scans'
_diffrn_radiation_monochromator graphite
_diffrn_radiation_source 'fine-focus sealed tube'
_diffrn_radiation_type MoK\a
_diffrn_radiation_wavelength 0.71073
_diffrn_reflns_av_R_equivalents 0.0438
_diffrn_reflns_av_sigmaI/netI 0.0411
_diffrn_reflns_limit_h_max 12
_diffrn_reflns_limit_h_min -12
_diffrn_reflns_limit_k_max 13
_diffrn_reflns_limit_k_min -13
_diffrn_reflns_limit_l_max 24
_diffrn_reflns_limit_l_min -22
_diffrn_reflns_number 16828
_diffrn_reflns_theta_full 28.15
_diffrn_reflns_theta_max 28.15
_diffrn_reflns_theta_min 2.38
_diffrn_standards_decay_% 0
_diffrn_standards_interval_time 0
_diffrn_standards_number 0
_exptl_absorpt_coefficient_mu 1.281
_exptl_absorpt_correction_T_max 0.8793
_exptl_absorpt_correction_T_min 0.6191
_exptl_absorpt_correction_type numerical
_exptl_absorpt_process_details
;
(X-RED; Stoe & Cie, 2001; the crystal shape was optimized by
X-SHAPE; Stoe & Cie, 1999)
;
_exptl_crystal_colour light-yellow
_exptl_crystal_density_diffrn 1.817
_exptl_crystal_density_meas ?
_exptl_crystal_density_method 'not measured'
_exptl_crystal_description cube
_exptl_crystal_F_000 960
_exptl_crystal_size_max 0.5
_exptl_crystal_size_mid 0.4
_exptl_crystal_size_min 0.2
_refine_diff_density_max 0.902
_refine_diff_density_min -0.528
_refine_diff_density_rms 0.081
_refine_ls_extinction_coef 0.0033(9)
_refine_ls_extinction_expression Fc^*^=kFc[1+0.001xFc^2^\l^3^/sin(2\q)]^-1/4^
_refine_ls_extinction_method SHELXL
_refine_ls_goodness_of_fit_ref 0.968
_refine_ls_hydrogen_treatment constr
_refine_ls_matrix_type full
_refine_ls_number_parameters 238
_refine_ls_number_reflns 4170
_refine_ls_number_restraints 0
_refine_ls_restrained_S_all 0.968
_refine_ls_R_factor_all 0.0810
_refine_ls_R_factor_gt 0.0453
_refine_ls_shift/su_max 0.001
_refine_ls_shift/su_mean 0.000
_refine_ls_structure_factor_coef Fsqd
_refine_ls_weighting_details 'calc w=1/[\s^2^(Fo^2^)+(0.0791P)^2^+0.0000P] where P=(Fo^2^+2Fc^2^)/3'
_refine_ls_weighting_scheme calc
_refine_ls_wR_factor_gt 0.1189
_refine_ls_wR_factor_ref 0.1330
_reflns_number_gt 2463
_reflns_number_total 4170
_reflns_threshold_expression >2\s(I)
_cod_data_source_file cg201244y_si_003.cif
_cod_data_source_block alex27
_cod_depositor_comments
;
The following automatic conversions were performed:

'_chemical_melting_point' value 'not measured' was changed to '?' -
the value is undefined or not given.

Automatic conversion script
Id: cif_fix_values 1715 2011-07-08 13:25:40Z adriana 

The following automatic conversions were performed:

'_exptl_crystal_density_meas' value 'not measured' was changed to '?'
- the value is perceived as not measured.

Automatic conversion script
Id: cif_fix_values 3008 2015-01-20 13:52:24Z robertas 
;
_cod_original_sg_symbol_H-M P21/n
_cod_database_code 4502946

loop_
_symmetry_equiv_pos_as_xyz
'x, y, z'
'-x+1/2, y+1/2, -z+1/2'
'-x, -y, -z'
'x-1/2, -y-1/2, z-1/2'

loop_
_atom_site_label
_atom_site_type_symbol
_atom_site_fract_x
_atom_site_fract_y
_atom_site_fract_z
_atom_site_U_iso_or_equiv
_atom_site_adp_type
_atom_site_occupancy
_atom_site_symmetry_multiplicity
_atom_site_calc_flag
_atom_site_refinement_flags
Ag1 Ag 0.62015(4) 0.29198(4) 0.273659(18) 0.06541(18) Uani 1 1 d .
P1 P 0.43733(12) -0.12015(12) 0.30849(6) 0.0532(3) Uani 1 1 d .
N1 N 0.7895(4) 0.1376(4) 0.31763(18) 0.0573(9) Uani 1 1 d .
H1A H 0.7524 0.0562 0.3130 0.092(5) Uiso 1 1 calc R
H1B H 0.8632 0.1414 0.2882 0.092(5) Uiso 1 1 calc R
N4 N 0.3097(5) 0.5323(5) 0.6553(3) 0.0789(12) Uani 1 1 d .
N3 N 0.3837(4) 0.2776(4) 0.3213(2) 0.0622(10) Uani 1 1 d .
H3A H 0.3253 0.3182 0.2897 0.092(5) Uiso 1 1 calc R
H3B H 0.3593 0.1917 0.3223 0.092(5) Uiso 1 1 calc R
N2 N 1.0501(5) 0.1953(4) 0.6576(2) 0.0682(11) Uani 1 1 d .
C4 C 0.9418(4) 0.1785(4) 0.5302(2) 0.0479(10) Uani 1 1 d .
C1 C 0.8403(4) 0.1507(4) 0.3895(2) 0.0475(9) Uani 1 1 d .
C3 C 0.8339(4) 0.0926(4) 0.5145(2) 0.0515(10) Uani 1 1 d .
H3 H 0.7945 0.0435 0.5515 0.092(5) Uiso 1 1 calc R
C5 C 0.9947(5) 0.2561(5) 0.4750(2) 0.0624(12) Uani 1 1 d .
H5 H 1.0647 0.3175 0.4851 0.092(5) Uiso 1 1 calc R
C7 C 1.0006(5) 0.1890(5) 0.6018(2) 0.0560(11) Uani 1 1 d .
C11 C 0.3282(4) 0.4373(4) 0.5270(2) 0.0517(10) Uani 1 1 d .
C6 C 0.9439(5) 0.2421(6) 0.4058(3) 0.0673(13) Uani 1 1 d .
H6 H 0.9794 0.2947 0.3692 0.092(5) Uiso 1 1 calc R
C12 C 0.3047(5) 0.5138(4) 0.4665(3) 0.0559(11) Uani 1 1 d .
H12 H 0.2786 0.6018 0.4716 0.092(5) Uiso 1 1 calc R
C14 C 0.3172(5) 0.4910(5) 0.5984(3) 0.0597(11) Uani 1 1 d .
C2 C 0.7843(5) 0.0791(4) 0.4451(2) 0.0521(10) Uani 1 1 d .
H2 H 0.7115 0.0205 0.4354 0.092(5) Uiso 1 1 calc R
C10 C 0.3690(5) 0.3073(5) 0.5191(3) 0.0599(11) Uani 1 1 d .
H10 H 0.3855 0.2553 0.5599 0.092(5) Uiso 1 1 calc R
C13 C 0.3193(5) 0.4617(5) 0.3993(3) 0.0581(11) Uani 1 1 d .
H13 H 0.3015 0.5141 0.3588 0.092(5) Uiso 1 1 calc R
C8 C 0.3607(4) 0.3308(4) 0.3902(2) 0.0501(10) Uani 1 1 d .
C9 C 0.3852(5) 0.2546(5) 0.4515(3) 0.0580(11) Uani 1 1 d .
H9 H 0.4128 0.1669 0.4467 0.092(5) Uiso 1 1 calc R
F1 F 0.2895(4) -0.0531(5) 0.3038(2) 0.1180(14) Uani 1 1 d .
F3 F 0.5874(4) -0.1831(5) 0.3135(2) 0.1111(14) Uani 1 1 d .
F2 F 0.4919(6) -0.0228(6) 0.2524(3) 0.177(3) Uani 1 1 d .
F6 F 0.4736(4) -0.0305(5) 0.3729(3) 0.151(2) Uani 1 1 d .
F5 F 0.4054(5) -0.2148(6) 0.2438(3) 0.154(2) Uani 1 1 d .
F4 F 0.3809(6) -0.2210(4) 0.3614(3) 0.140(2) Uani 1 1 d .

loop_
_atom_site_aniso_label
_atom_site_aniso_U_11
_atom_site_aniso_U_22
_atom_site_aniso_U_33
_atom_site_aniso_U_23
_atom_site_aniso_U_13
_atom_site_aniso_U_12
Ag1 0.0708(3) 0.0874(3) 0.0375(2) -0.00498(17) -0.01310(16) 0.00239(19)
P1 0.0504(6) 0.0660(7) 0.0429(6) -0.0043(5) -0.0043(5) 0.0006(5)
N1 0.061(2) 0.079(2) 0.0316(17) -0.0020(17) -0.0095(16) 0.0065(19)
N4 0.082(3) 0.090(3) 0.065(3) -0.028(2) -0.004(2) -0.009(2)
N3 0.057(2) 0.079(3) 0.050(2) -0.0113(19) -0.0097(18) 0.0045(19)
N2 0.071(2) 0.099(3) 0.034(2) -0.0091(19) -0.0135(19) 0.003(2)
C4 0.041(2) 0.071(3) 0.0308(19) -0.0012(17) -0.0047(16) 0.0066(18)
C1 0.044(2) 0.070(2) 0.0282(18) -0.0014(17) -0.0067(16) 0.0072(19)
C3 0.052(2) 0.064(3) 0.038(2) 0.0048(18) -0.0002(18) -0.005(2)
C5 0.047(2) 0.095(3) 0.044(2) 0.008(2) -0.010(2) -0.021(2)
C7 0.050(2) 0.078(3) 0.039(2) -0.0035(19) -0.0043(19) 0.005(2)
C11 0.045(2) 0.059(2) 0.051(2) -0.0068(19) -0.0036(18) -0.0045(19)
C6 0.054(3) 0.107(4) 0.041(2) 0.017(2) -0.001(2) -0.024(2)
C12 0.058(3) 0.043(2) 0.067(3) -0.004(2) 0.005(2) 0.0012(19)
C14 0.053(2) 0.068(3) 0.058(3) -0.013(2) -0.005(2) -0.010(2)
C2 0.053(2) 0.062(2) 0.041(2) -0.0007(18) -0.0059(18) -0.009(2)
C10 0.066(3) 0.063(3) 0.050(3) 0.004(2) -0.012(2) 0.004(2)
C13 0.057(3) 0.063(3) 0.055(3) 0.008(2) -0.002(2) 0.008(2)
C8 0.0377(19) 0.066(3) 0.046(2) -0.0062(18) -0.0047(17) 0.0002(18)
C9 0.068(3) 0.048(2) 0.057(3) -0.0028(19) -0.009(2) 0.009(2)
F1 0.075(2) 0.176(4) 0.103(3) 0.013(3) -0.0104(19) 0.049(2)
F3 0.080(2) 0.173(4) 0.080(2) -0.003(2) 0.0097(19) 0.055(2)
F2 0.187(5) 0.164(5) 0.182(5) 0.094(4) 0.072(4) 0.024(4)
F6 0.109(3) 0.181(4) 0.161(4) -0.119(4) -0.041(3) 0.022(3)
F5 0.107(3) 0.239(6) 0.116(3) -0.104(4) -0.001(3) -0.008(3)
F4 0.156(4) 0.105(3) 0.161(4) 0.047(3) 0.082(4) 0.003(3)

loop_
_atom_type_symbol
_atom_type_description
_atom_type_scat_dispersion_real
_atom_type_scat_dispersion_imag
_atom_type_scat_source
C C 0.0033 0.0016 'International Tables Vol C Tables 4.2.6.8 and 6.1.1.4'
H H 0.0000 0.0000 'International Tables Vol C Tables 4.2.6.8 and 6.1.1.4'
N N 0.0061 0.0033 'International Tables Vol C Tables 4.2.6.8 and 6.1.1.4'
F F 0.0171 0.0103 'International Tables Vol C Tables 4.2.6.8 and 6.1.1.4'
P P 0.1023 0.0942 'International Tables Vol C Tables 4.2.6.8 and 6.1.1.4'
Ag Ag -0.8971 1.1015 'International Tables Vol C Tables 4.2.6.8 and 6.1.1.4'

loop_
_geom_angle_atom_site_label_1
_geom_angle_atom_site_label_2
_geom_angle_atom_site_label_3
_geom_angle
_geom_angle_site_symmetry_1
_geom_angle_site_symmetry_3
N2 Ag1 N4 125.51(17) 4_565 3_666
N2 Ag1 N1 123.65(14) 4_565 .
N4 Ag1 N1 97.00(16) 3_666 .
N2 Ag1 N3 94.91(15) 4_565 .
N4 Ag1 N3 95.90(15) 3_666 .
N1 Ag1 N3 117.79(14) . .
F4 P1 F2 177.4(4) . .
F4 P1 F6 88.6(3) . .
F2 P1 F6 94.0(4) . .
F4 P1 F5 90.8(3) . .
F2 P1 F5 86.6(4) . .
F6 P1 F5 177.7(3) . .
F4 P1 F1 89.7(3) . .
F2 P1 F1 90.2(3) . .
F6 P1 F1 88.8(2) . .
F5 P1 F1 93.4(3) . .
F4 P1 F3 91.5(3) . .
F2 P1 F3 88.6(3) . .
F6 P1 F3 90.0(2) . .
F5 P1 F3 87.8(3) . .
F1 P1 F3 178.3(3) . .
C1 N1 Ag1 118.7(3) . .
C1 N1 H1A 107.6 . .
Ag1 N1 H1A 107.6 . .
C1 N1 H1B 107.6 . .
Ag1 N1 H1B 107.6 . .
H1A N1 H1B 107.1 . .
C14 N4 Ag1 142.2(4) . 3_666
C8 N3 Ag1 117.7(3) . .
C8 N3 H3A 107.9 . .
Ag1 N3 H3A 107.9 . .
C8 N3 H3B 107.9 . .
Ag1 N3 H3B 107.9 . .
H3A N3 H3B 107.2 . .
C7 N2 Ag1 172.6(4) . 4_666
C3 C4 C5 118.9(4) . .
C3 C4 C7 121.5(4) . .
C5 C4 C7 119.6(4) . .
C2 C1 C6 118.5(4) . .
C2 C1 N1 121.4(4) . .
C6 C1 N1 120.1(4) . .
C2 C3 C4 120.5(4) . .
C2 C3 H3 119.7 . .
C4 C3 H3 119.7 . .
C6 C5 C4 120.0(4) . .
C6 C5 H5 120.0 . .
C4 C5 H5 120.0 . .
N2 C7 C4 178.1(5) . .
C12 C11 C10 119.5(4) . .
C12 C11 C14 121.5(4) . .
C10 C11 C14 119.0(4) . .
C5 C6 C1 121.0(4) . .
C5 C6 H6 119.5 . .
C1 C6 H6 119.5 . .
C13 C12 C11 120.4(4) . .
C13 C12 H12 119.8 . .
C11 C12 H12 119.8 . .
N4 C14 C11 179.1(6) . .
C3 C2 C1 121.0(4) . .
C3 C2 H2 119.5 . .
C1 C2 H2 119.5 . .
C9 C10 C11 120.3(4) . .
C9 C10 H10 119.9 . .
C11 C10 H10 119.9 . .
C12 C13 C8 120.9(4) . .
C12 C13 H13 119.5 . .
C8 C13 H13 119.5 . .
C9 C8 C13 118.2(4) . .
C9 C8 N3 120.0(4) . .
C13 C8 N3 121.6(4) . .
C10 C9 C8 120.6(4) . .
C10 C9 H9 119.7 . .
C8 C9 H9 119.7 . .

loop_
_geom_bond_atom_site_label_1
_geom_bond_atom_site_label_2
_geom_bond_distance
_geom_bond_site_symmetry_2
Ag1 N2 2.238(4) 4_565
Ag1 N4 2.302(4) 3_666
Ag1 N1 2.382(4) .
Ag1 N3 2.449(4) .
P1 F4 1.518(4) .
P1 F2 1.528(4) .
P1 F6 1.531(4) .
P1 F5 1.556(4) .
P1 F1 1.571(3) .
P1 F3 1.572(3) .
N1 C1 1.411(5) .
N1 H1A 0.9000 .
N1 H1B 0.9000 .
N4 C14 1.134(6) .
N4 Ag1 2.302(4) 3_666
N3 C8 1.402(6) .
N3 H3A 0.9000 .
N3 H3B 0.9000 .
N2 C7 1.129(6) .
N2 Ag1 2.238(4) 4_666
C4 C3 1.376(6) .
C4 C5 1.390(6) .
C4 C7 1.431(6) .
C1 C2 1.374(6) .
C1 C6 1.385(7) .
C3 C2 1.366(6) .
C3 H3 0.9300 .
C5 C6 1.365(7) .
C5 H5 0.9300 .
C11 C12 1.375(6) .
C11 C10 1.380(6) .
C11 C14 1.432(6) .
C6 H6 0.9300 .
C12 C13 1.357(6) .
C12 H12 0.9300 .
C2 H2 0.9300 .
C10 C9 1.369(7) .
C10 H10 0.9300 .
C13 C8 1.392(6) .
C13 H13 0.9300 .
C8 C9 1.387(6) .
C9 H9 0.9300 .
